data_1515201
loop_
_publ_author_name
'Haynes, Cally J. E.'
'Moore, Stephen J.'
'Hiscock, Jennifer R.'
'Marques, Igor'
'Costa, Paulo J.'
'F\'elix, V\'itor'
'Gale, Philip A.'

_publ_section_title
;
 Tunable transmembrane chloride transport by bis-indolylureas
;
_journal_issue 5
_journal_name_full 'Chemical Science'
_journal_page_first 1436
_journal_paper_doi 10.1039/c2sc20041d
_journal_volume 3
_journal_year 2012
_chemical_compound_source 'Cally Haynes'
_chemical_formula_moiety
;
C24 H28 N6 O2, 2(C16 H36 N), 2(H2 O4 P)
;
_chemical_formula_sum 'C56 H104 N8 O10 P2'
_chemical_formula_weight 1111.41
_chemical_name_systematic
;
?
;
_space_group_IT_number 15
_symmetry_cell_setting monoclinic
_symmetry_space_group_name_Hall '-C 2yc'
_symmetry_space_group_name_H-M 'C 1 2/c 1'
_atom_sites_solution_hydrogens geom
_atom_sites_solution_primary direct
_atom_sites_solution_secondary difmap
_audit_creation_method SHELXL-97
_cell_angle_alpha 90.00
_cell_angle_beta 112.026(4)
_cell_angle_gamma 90.00
_cell_formula_units_Z 4
_cell_length_a 19.3998(17)
_cell_length_b 20.670(2)
_cell_length_c 16.7096(11)
_cell_measurement_reflns_used 17002
_cell_measurement_temperature 120(2)
_cell_measurement_theta_max 26.02
_cell_measurement_theta_min 2.91
_cell_volume 6211.4(9)
_computing_cell_refinement 'DENZO (Otwinowski & Minor, 1997) & COLLECT (Hooft, R.W.W., 1998)'
_computing_data_collection 'COLLECT (Hooft, R.W.W., 1998)'
_computing_data_reduction 'DENZO (Otwinowski & Minor, 1997) & COLLECT (Hooft, R.W.W., 1998)'
_computing_molecular_graphics 'CAMERON (Watkin, et al., 1993)'
_computing_publication_material 'WINGX (Farrugia, 1998)'
_computing_structure_refinement 'SHELXL-97 (Sheldrick, 2008)'
_computing_structure_solution 'SHELXS-97 (Sheldrick, 1997)'
_diffrn_ambient_temperature 120(2)
_diffrn_detector_area_resol_mean 9.091
_diffrn_measured_fraction_theta_full 0.998
_diffrn_measured_fraction_theta_max 0.998
_diffrn_measurement_device_type 'Bruker-Nonius CCD camera on \k-goniostat'
_diffrn_measurement_method '\f & \w scans to fill the asymmetric unit'
_diffrn_radiation_monochromator graphite
_diffrn_radiation_source 'Bruker Nonius FR591 Rotating Anode'
_diffrn_radiation_type MoK\a
_diffrn_radiation_wavelength 0.71073
_diffrn_reflns_av_R_equivalents 0.1733
_diffrn_reflns_av_sigmaI/netI 0.1340
_diffrn_reflns_limit_h_max 23
_diffrn_reflns_limit_h_min -23
_diffrn_reflns_limit_k_max 24
_diffrn_reflns_limit_k_min -24
_diffrn_reflns_limit_l_max 19
_diffrn_reflns_limit_l_min -19
_diffrn_reflns_number 27258
_diffrn_reflns_theta_full 25.03
_diffrn_reflns_theta_max 25.03
_diffrn_reflns_theta_min 3.00
_diffrn_standards_number 0
_exptl_absorpt_coefficient_mu 0.129
_exptl_absorpt_correction_T_max 0.9746
_exptl_absorpt_correction_T_min 0.9683
_exptl_absorpt_correction_type multi-scan
_exptl_absorpt_process_details
;
SADABS V2.10 (Sheldrick, G.M., 2003)
;
_exptl_crystal_colour Colourless
_exptl_crystal_density_diffrn 1.188
_exptl_crystal_density_method 'not measured'
_exptl_crystal_description Block
_exptl_crystal_F_000 2424
_exptl_crystal_size_max 0.25
_exptl_crystal_size_mid 0.2
_exptl_crystal_size_min 0.2
_refine_diff_density_max 0.428
_refine_diff_density_min -0.319
_refine_diff_density_rms 0.058
_refine_ls_extinction_method none
_refine_ls_goodness_of_fit_ref 1.040
_refine_ls_hydrogen_treatment constr
_refine_ls_matrix_type full
_refine_ls_number_parameters 350
_refine_ls_number_reflns 5477
_refine_ls_number_restraints 0
_refine_ls_restrained_S_all 1.040
_refine_ls_R_factor_all 0.1719
_refine_ls_R_factor_gt 0.0760
_refine_ls_shift/su_max 0.000
_refine_ls_shift/su_mean 0.000
_refine_ls_structure_factor_coef Fsqd
_refine_ls_weighting_details 'calc w=1/[\s^2^(Fo^2^)+(0.0800P)^2^+1.0849P] where P=(Fo^2^+2Fc^2^)/3'
_refine_ls_weighting_scheme calc
_refine_ls_wR_factor_gt 0.1636
_refine_ls_wR_factor_ref 0.2048
_reflns_number_gt 2703
_reflns_number_total 5477
_reflns_threshold_expression >2\s(I)
_cod_data_source_file c2sc20041d.txt
_cod_data_source_block 2011sot0537
_cod_depositor_comments
;
The following automatic conversions were performed:

'_symmetry_cell_setting' value 'Monoclinic' changed to 'monoclinic'
according to
/usr/data/users/saulius/automatic-downloads/retrospective/RSC/lib/dictionaries/cif_core.dic
dictionary named 'cif_core.dic' version 2.4.2 from 2011-04-26.

Automatic conversion script
Id: cif_fix_values 2281 2013-09-26 08:29:07Z andrius 
;
_cod_original_cell_volume 6211.3(9)
_cod_original_sg_symbol_H-M C2/c
_cod_database_code 1515201

loop_
_symmetry_equiv_pos_as_xyz
'x, y, z'
'-x, y, -z+1/2'
'x+1/2, y+1/2, z'
'-x+1/2, y+1/2, -z+1/2'
'-x, -y, -z'
'x, -y, z-1/2'
'-x+1/2, -y+1/2, -z'
'x+1/2, -y+1/2, z-1/2'

loop_
_atom_site_label
_atom_site_type_symbol
_atom_site_fract_x
_atom_site_fract_y
_atom_site_fract_z
_atom_site_U_iso_or_equiv
_atom_site_adp_type
_atom_site_occupancy
_atom_site_symmetry_multiplicity
_atom_site_calc_flag
_atom_site_refinement_flags
O1 O 0.19996(18) 0.26939(17) 0.1492(2) 0.0574(9) Uani 1 1 d .
N1 N 0.3279(2) 0.3260(2) 0.2430(2) 0.0530(11) Uani 1 1 d .
H1 H 0.2956 0.2948 0.2376 0.064 Uiso 1 1 calc R
N2 N 0.17736(19) 0.3788(2) 0.1235(2) 0.0440(10) Uani 1 1 d .
H2 H 0.1392 0.4047 0.0988 0.053 Uiso 1 1 calc R
N3 N 0.0873(2) 0.31092(19) 0.1317(2) 0.0460(10) Uani 1 1 d .
H3 H 0.0578 0.3449 0.1166 0.055 Uiso 1 1 calc R
C1 C 0.4020(3) 0.3257(3) 0.2969(4) 0.0729(17) Uani 1 1 d .
H1A H 0.4262 0.2909 0.3339 0.087 Uiso 1 1 calc R
C2 C 0.4352(3) 0.3815(3) 0.2899(3) 0.0666(16) Uani 1 1 d .
H2A H 0.4856 0.3927 0.3218 0.080 Uiso 1 1 calc R
C3 C 0.3830(3) 0.4199(3) 0.2280(3) 0.0495(13) Uani 1 1 d .
C4 C 0.3813(3) 0.4813(3) 0.1923(3) 0.0583(14) Uani 1 1 d .
H4 H 0.4257 0.5063 0.2098 0.070 Uiso 1 1 calc R
C5 C 0.3174(3) 0.5064(3) 0.1328(3) 0.0556(14) Uani 1 1 d .
H5 H 0.3184 0.5475 0.1080 0.067 Uiso 1 1 calc R
C6 C 0.2493(2) 0.4712(2) 0.1077(3) 0.0375(11) Uani 1 1 d .
H6 H 0.2045 0.4891 0.0678 0.045 Uiso 1 1 calc R
C7 C 0.2497(3) 0.4091(3) 0.1435(3) 0.0478(13) Uani 1 1 d .
C8 C 0.3138(3) 0.3835(3) 0.1994(3) 0.0523(13) Uani 1 1 d .
C9 C 0.1587(3) 0.3171(3) 0.1366(3) 0.0434(12) Uani 1 1 d .
C10 C 0.0579(3) 0.2511(2) 0.1502(3) 0.0480(12) Uani 1 1 d .
H10A H 0.0773 0.2146 0.1264 0.058 Uiso 1 1 calc R
H10B H 0.0031 0.2514 0.1209 0.058 Uiso 1 1 calc R
C11 C 0.0783(3) 0.2405(2) 0.2466(3) 0.0497(12) Uani 1 1 d .
H11A H 0.1330 0.2365 0.2748 0.060 Uiso 1 1 calc R
H11B H 0.0631 0.2791 0.2711 0.060 Uiso 1 1 calc R
C12 C 0.0425(3) 0.1809(3) 0.2681(3) 0.0615(15) Uani 1 1 d .
H12A H 0.0605 0.1767 0.3317 0.074 Uiso 1 1 calc R
H12B H 0.0597 0.1423 0.2458 0.074 Uiso 1 1 calc R
P1 P -0.00602(6) 0.47578(6) 0.37276(7) 0.0390(3) Uani 1 1 d .
O2 O -0.02281(17) 0.53292(15) 0.30992(19) 0.0491(8) Uani 1 1 d .
H2B H 0.0019 0.5291 0.2783 0.074 Uiso 0.50 1 calc PR
O3 O 0.00306(19) 0.41364(14) 0.32765(18) 0.0487(9) Uani 1 1 d .
H3A H -0.0079 0.4210 0.2749 0.073 Uiso 0.50 1 calc PR
O4 O -0.06535(16) 0.46850(16) 0.40998(18) 0.0511(9) Uani 1 1 d .
O5 O 0.07104(15) 0.48780(17) 0.44819(17) 0.0475(8) Uani 1 1 d .
H5A H 0.0640 0.5044 0.4904 0.071 Uiso 1 1 calc R
N4 N 0.23146(19) 0.41980(16) 0.8390(2) 0.0368(9) Uani 1 1 d .
C13 C 0.2227(3) 0.4911(2) 0.8127(3) 0.0406(11) Uani 1 1 d .
H13A H 0.2602 0.5019 0.7877 0.049 Uiso 1 1 calc R
H13B H 0.1730 0.4973 0.7669 0.049 Uiso 1 1 calc R
C14 C 0.2312(3) 0.53797(19) 0.8855(3) 0.0391(11) Uani 1 1 d .
H14A H 0.1943 0.5274 0.9113 0.047 Uiso 1 1 calc R
H14B H 0.2815 0.5332 0.9309 0.047 Uiso 1 1 calc R
C15 C 0.2204(3) 0.6063(2) 0.8542(3) 0.0633(15) Uani 1 1 d .
H15A H 0.1683 0.6118 0.8137 0.076 Uiso 1 1 calc R
H15B H 0.2529 0.6146 0.8215 0.076 Uiso 1 1 calc R
C16 C 0.2371(3) 0.6563(2) 0.9249(3) 0.0659(16) Uani 1 1 d .
H16A H 0.2044 0.6493 0.9569 0.099 Uiso 1 1 calc R
H16B H 0.2285 0.6997 0.8994 0.099 Uiso 1 1 calc R
H16C H 0.2891 0.6523 0.9644 0.099 Uiso 1 1 calc R
C17 C 0.2320(2) 0.3801(2) 0.7622(3) 0.0412(11) Uani 1 1 d .
H17A H 0.2681 0.4001 0.7406 0.049 Uiso 1 1 calc R
H17B H 0.2508 0.3363 0.7833 0.049 Uiso 1 1 calc R
C18 C 0.1595(2) 0.3726(2) 0.6872(3) 0.0451(12) Uani 1 1 d .
H18A H 0.1405 0.4157 0.6631 0.054 Uiso 1 1 calc R
H18B H 0.1224 0.3523 0.7069 0.054 Uiso 1 1 calc R
C19 C 0.1703(3) 0.3310(3) 0.6180(3) 0.0590(15) Uani 1 1 d .
H19A H 0.2079 0.3517 0.5994 0.071 Uiso 1 1 calc R
H19B H 0.1902 0.2884 0.6433 0.071 Uiso 1 1 calc R
C20 C 0.1007(3) 0.3205(3) 0.5403(3) 0.0631(15) Uani 1 1 d .
H20A H 0.0633 0.2995 0.5578 0.095 Uiso 1 1 calc R
H20B H 0.1115 0.2929 0.4988 0.095 Uiso 1 1 calc R
H20C H 0.0816 0.3623 0.5134 0.095 Uiso 1 1 calc R
C21 C 0.1660(2) 0.4011(2) 0.8638(3) 0.0388(11) Uani 1 1 d .
H21A H 0.1666 0.4291 0.9121 0.047 Uiso 1 1 calc R
H21B H 0.1193 0.4102 0.8141 0.047 Uiso 1 1 calc R
C22 C 0.1646(2) 0.3310(2) 0.8903(3) 0.0394(11) Uani 1 1 d .
H22A H 0.1733 0.3024 0.8475 0.047 Uiso 1 1 calc R
H22B H 0.2051 0.3235 0.9470 0.047 Uiso 1 1 calc R
C23 C 0.0908(2) 0.3144(2) 0.8962(3) 0.0456(12) Uani 1 1 d .
H23A H 0.0506 0.3206 0.8389 0.055 Uiso 1 1 calc R
H23B H 0.0815 0.3442 0.9374 0.055 Uiso 1 1 calc R
C24 C 0.0887(3) 0.2452(2) 0.9254(3) 0.0515(13) Uani 1 1 d .
H24A H 0.0943 0.2154 0.8827 0.077 Uiso 1 1 calc R
H24B H 0.0410 0.2371 0.9313 0.077 Uiso 1 1 calc R
H24C H 0.1293 0.2383 0.9813 0.077 Uiso 1 1 calc R
C25 C 0.3039(2) 0.4075(2) 0.9145(3) 0.0412(11) Uani 1 1 d .
H25A H 0.3069 0.3607 0.9283 0.049 Uiso 1 1 calc R
H25B H 0.3021 0.4310 0.9653 0.049 Uiso 1 1 calc R
C26 C 0.3750(2) 0.4270(2) 0.9018(3) 0.0435(12) Uani 1 1 d .
H26A H 0.3771 0.4051 0.8501 0.052 Uiso 1 1 calc R
H26B H 0.3749 0.4743 0.8923 0.052 Uiso 1 1 calc R
C27 C 0.4422(3) 0.4086(2) 0.9802(3) 0.0553(13) Uani 1 1 d .
H27A H 0.4380 0.3626 0.9940 0.066 Uiso 1 1 calc R
H27B H 0.4427 0.4349 1.0300 0.066 Uiso 1 1 calc R
C28 C 0.5155(3) 0.4186(3) 0.9677(4) 0.0661(16) Uani 1 1 d .
H28A H 0.5165 0.3910 0.9204 0.099 Uiso 1 1 calc R
H28B H 0.5570 0.4071 1.0210 0.099 Uiso 1 1 calc R
H28C H 0.5200 0.4640 0.9537 0.099 Uiso 1 1 calc R

loop_
_atom_site_aniso_label
_atom_site_aniso_U_11
_atom_site_aniso_U_22
_atom_site_aniso_U_33
_atom_site_aniso_U_23
_atom_site_aniso_U_13
_atom_site_aniso_U_12
O1 0.051(2) 0.061(2) 0.056(2) -0.0065(18) 0.0155(17) 0.0152(19)
N1 0.040(2) 0.060(3) 0.055(3) 0.009(2) 0.014(2) 0.010(2)
N2 0.030(2) 0.056(3) 0.043(2) -0.004(2) 0.0117(18) 0.0000(19)
N3 0.036(2) 0.046(3) 0.053(2) 0.002(2) 0.0128(19) 0.0053(19)
C1 0.053(4) 0.086(5) 0.079(4) 0.006(4) 0.024(3) 0.007(3)
C2 0.041(3) 0.093(5) 0.060(4) 0.004(3) 0.012(3) -0.002(3)
C3 0.048(3) 0.061(4) 0.044(3) -0.008(3) 0.023(3) -0.014(3)
C4 0.055(3) 0.079(4) 0.041(3) -0.012(3) 0.020(3) -0.007(3)
C5 0.062(4) 0.070(4) 0.046(3) -0.003(3) 0.034(3) 0.002(3)
C6 0.038(3) 0.043(3) 0.034(2) -0.002(2) 0.017(2) -0.009(2)
C7 0.042(3) 0.073(4) 0.032(3) -0.007(3) 0.017(2) 0.016(3)
C8 0.057(3) 0.066(4) 0.036(3) 0.002(3) 0.019(3) 0.005(3)
C9 0.042(3) 0.056(4) 0.031(2) 0.000(2) 0.012(2) 0.023(3)
C10 0.049(3) 0.044(3) 0.050(3) -0.002(2) 0.017(2) 0.003(2)
C11 0.044(3) 0.049(3) 0.055(3) 0.004(3) 0.017(2) 0.004(2)
C12 0.069(3) 0.051(3) 0.063(4) 0.002(3) 0.023(3) 0.013(3)
P1 0.0451(7) 0.0415(7) 0.0331(6) -0.0048(6) 0.0179(6) -0.0018(6)
O2 0.064(2) 0.042(2) 0.0463(19) 0.0036(16) 0.0267(17) 0.0093(17)
O3 0.081(2) 0.038(2) 0.0370(17) 0.0009(14) 0.0335(19) -0.0068(17)
O4 0.0469(19) 0.074(2) 0.0362(16) -0.0138(16) 0.0198(15) -0.0184(18)
O5 0.0385(18) 0.070(2) 0.0349(17) -0.0085(16) 0.0146(15) -0.0001(16)
N4 0.044(2) 0.034(2) 0.039(2) -0.0020(17) 0.0230(19) -0.0023(17)
C13 0.050(3) 0.039(3) 0.037(2) 0.005(2) 0.022(2) 0.000(2)
C14 0.052(3) 0.030(3) 0.041(2) 0.003(2) 0.024(2) 0.005(2)
C15 0.107(5) 0.041(3) 0.047(3) 0.000(3) 0.034(3) -0.004(3)
C16 0.104(5) 0.048(3) 0.058(3) 0.005(3) 0.043(3) 0.007(3)
C17 0.051(3) 0.042(3) 0.038(3) -0.001(2) 0.025(2) 0.000(2)
C18 0.048(3) 0.050(3) 0.038(3) -0.002(2) 0.017(2) 0.001(2)
C19 0.054(3) 0.082(4) 0.048(3) -0.015(3) 0.027(3) -0.014(3)
C20 0.062(4) 0.075(4) 0.051(3) -0.007(3) 0.020(3) -0.010(3)
C21 0.042(3) 0.042(3) 0.041(2) 0.001(2) 0.025(2) 0.003(2)
C22 0.044(3) 0.033(3) 0.045(3) 0.006(2) 0.021(2) 0.002(2)
C23 0.045(3) 0.045(3) 0.048(3) 0.002(2) 0.019(2) -0.002(2)
C24 0.051(3) 0.053(3) 0.051(3) 0.001(3) 0.021(3) -0.011(3)
C25 0.045(3) 0.039(3) 0.043(3) 0.000(2) 0.021(2) 0.003(2)
C26 0.047(3) 0.038(3) 0.049(3) -0.002(2) 0.022(2) -0.001(2)
C27 0.051(3) 0.043(3) 0.070(3) -0.002(3) 0.021(3) -0.007(2)
C28 0.052(3) 0.063(4) 0.088(4) -0.025(3) 0.031(3) -0.014(3)

loop_
_atom_type_symbol
_atom_type_description
_atom_type_scat_dispersion_real
_atom_type_scat_dispersion_imag
_atom_type_scat_source
C C 0.0033 0.0016 'International Tables Vol C Tables 4.2.6.8 and 6.1.1.4'
H H 0.0000 0.0000 'International Tables Vol C Tables 4.2.6.8 and 6.1.1.4'
N N 0.0061 0.0033 'International Tables Vol C Tables 4.2.6.8 and 6.1.1.4'
O O 0.0106 0.0060 'International Tables Vol C Tables 4.2.6.8 and 6.1.1.4'
P P 0.1023 0.0942 'International Tables Vol C Tables 4.2.6.8 and 6.1.1.4'

loop_
_geom_angle_atom_site_label_1
_geom_angle_atom_site_label_2
_geom_angle_atom_site_label_3
_geom_angle
_geom_angle_site_symmetry_3
C8 N1 C1 107.6(5) .
C9 N2 C7 130.9(4) .
C9 N3 C10 122.8(4) .
C2 C1 N1 110.8(5) .
C1 C2 C3 108.3(5) .
C2 C3 C4 136.8(5) .
C2 C3 C8 105.8(5) .
C4 C3 C8 117.3(5) .
C5 C4 C3 121.6(5) .
C4 C5 C6 120.6(5) .
C7 C6 C5 118.7(4) .
C8 C7 C6 120.3(5) .
C8 C7 N2 123.3(5) .
C6 C7 N2 116.1(4) .
C7 C8 N1 131.0(5) .
C7 C8 C3 121.4(5) .
N1 C8 C3 107.4(4) .
O1 C9 N3 120.9(5) .
O1 C9 N2 125.3(4) .
N3 C9 N2 113.8(4) .
N3 C10 C11 112.5(4) .
C12 C11 C10 113.9(4) .
C11 C12 C12 115.2(3) 2
O4 P1 O2 111.16(18) .
O4 P1 O3 111.45(18) .
O2 P1 O3 110.07(16) .
O4 P1 O5 109.19(16) .
O2 P1 O5 108.76(19) .
O3 P1 O5 106.05(19) .
C25 N4 C21 109.6(3) .
C25 N4 C17 108.3(3) .
C21 N4 C17 111.1(3) .
C25 N4 C13 111.6(3) .
C21 N4 C13 108.0(3) .
C17 N4 C13 108.2(3) .
C14 C13 N4 114.8(3) .
C15 C14 C13 111.4(4) .
C14 C15 C16 114.3(4) .
C18 C17 N4 117.2(3) .
C17 C18 C19 109.9(4) .
C20 C19 C18 113.9(4) .
C22 C21 N4 115.4(3) .
C23 C22 C21 110.9(3) .
C22 C23 C24 112.1(4) .
N4 C25 C26 116.2(3) .
C27 C26 C25 110.1(4) .
C26 C27 C28 113.2(4) .

loop_
_geom_bond_atom_site_label_1
_geom_bond_atom_site_label_2
_geom_bond_distance
_geom_bond_site_symmetry_2
O1 C9 1.238(5) .
N1 C8 1.367(6) .
N1 C1 1.380(6) .
N2 C9 1.366(6) .
N2 C7 1.457(6) .
N3 C9 1.363(5) .
N3 C10 1.442(6) .
C1 C2 1.347(8) .
C2 C3 1.393(7) .
C3 C4 1.397(7) .
C3 C8 1.454(7) .
C4 C5 1.367(7) .
C5 C6 1.427(6) .
C6 C7 1.415(6) .
C7 C8 1.352(6) .
C10 C11 1.524(6) .
C11 C12 1.521(7) .
C12 C12 1.530(9) 2
P1 O4 1.507(3) .
P1 O2 1.532(3) .
P1 O3 1.532(3) .
P1 O5 1.572(3) .
N4 C25 1.517(5) .
N4 C21 1.527(5) .
N4 C17 1.527(5) .
N4 C13 1.529(5) .
C13 C14 1.514(6) .
C14 C15 1.494(6) .
C15 C16 1.511(7) .
C17 C18 1.499(6) .
C18 C19 1.519(6) .
C19 C20 1.498(6) .
C21 C22 1.518(6) .
C22 C23 1.512(6) .
C23 C24 1.517(6) .
C25 C26 1.527(5) .
C26 C27 1.510(6) .
C27 C28 1.527(6) .

loop_
_geom_hbond_atom_site_label_D
_geom_hbond_atom_site_label_H
_geom_hbond_atom_site_label_A
_geom_hbond_distance_DH
_geom_hbond_distance_HA
_geom_hbond_distance_DA
_geom_hbond_angle_DHA
_geom_hbond_site_symmetry_A
N1 H1 O1 0.88 1.96 2.659(5) 135.2 .
N2 H2 O4 0.88 1.91 2.749(5) 158.2 2
N3 H3 O3 0.88 2.26 2.989(5) 140.1 2
N3 H3 O4 0.88 2.61 3.324(5) 139.3 2
O2 H2B O2 0.84 1.67 2.475(6) 159.3 2
O3 H3A O3 0.84 1.76 2.553(5) 157.3 2
O5 H5A O4 0.84 1.75 2.577(4) 169.1 5_566
